data_1534296
loop_
_publ_author_name
'Boller, H.'

_publ_section_title
;
 Bie Kristallstruktur von Cr3 Ge N
;
_journal_name_full 'Monatshefte fuer Chemie (-108,1977)'
_journal_page_first 1471
_journal_page_last 1476
_journal_volume 100
_journal_year 1969
_chemical_formula_sum 'Cr3 Ge N'
_space_group_IT_number 113
_symmetry_space_group_name_Hall 'P -4 2ab'
_symmetry_space_group_name_H-M 'P -4 21 m'
_cell_angle_alpha 90
_cell_angle_beta 90
_cell_angle_gamma 90
_cell_formula_units_Z 2
_cell_length_a 5.375
_cell_length_b 5.375
_cell_length_c 4.012
_cell_volume 115.909
_citation_journal_id_ASTM MOCHAP
_cod_data_source_file Boller_MOCHAP_1969_950.cif
_cod_data_source_block Cr3Ge1N1
_cod_original_cell_volume 115.9092
_cod_original_formula_sum 'Cr3 Ge1 N1'
_cod_database_code 1534296

loop_
_symmetry_equiv_pos_as_xyz
x,y,z
y,-x,-z
-x,-y,z
-y,x,-z
x+1/2,-y+1/2,-z
-y+1/2,-x+1/2,z
-x+1/2,y+1/2,-z
y+1/2,x+1/2,z

loop_
_atom_site_label
_atom_site_type_symbol
_atom_site_fract_x
_atom_site_fract_y
_atom_site_fract_z
_atom_site_occupancy
_atom_site_U_iso_or_equiv
Cr1 Cr 0.2041 0.7041 0.0655 1 0.0
Ge1 Ge 0 0.5 0.548 1 0.0
Cr2 Cr 0 0 0.5 1 0.0
N1 N 0 0 0 1 0.0
